data_8102572
loop_
_publ_author_name
'Hua Wu'
'Dao-Cheng Xia'
'Hai-Yan Liu'
'Hong-Ye Bai'
'Jian-Fang Ma'

_publ_section_title
;
 Crystal structure of
 [3,7,11,18,22,26-hexaaza-tricyclo[26.2.2.213,16]-tetratriaconta-1(31),13(34),14,16(33),28(32),29-hexaene]dinickel
 tetrachloride --- methanol --- water (1:1:1), Ni2(C28H46N6)Cl4
 &#x00B7; CH3OH &#x00B7; H2O
;
_journal_issue 4
_journal_name_full 'Zeitschrift f\"ur Kristallographie - New Crystal Structures'
_journal_page_first 695
_journal_volume 224
_journal_year 2009
_chemical_formula_moiety 'C28 H46 Cl4 N6 Ni2, C H4 O, H2 O'
_chemical_formula_sum 'C29 H51 Cl4 N6 Ni2 O2'
_chemical_formula_weight 774.98
_chemical_melting_point ?
_chemical_name_systematic
;
[3,7,11,18,22,26-hexaazatricyclo[26.2.2.2^13,16^] tetratriaconta-
1(31),13(34),14,16(33), 28(32),29-hexaene] dinickel tetra-chloride
methanol monhydrate
;
_space_group_IT_number 14
_symmetry_cell_setting monoclinic
_symmetry_space_group_name_Hall '-P 2yn'
_symmetry_space_group_name_H-M 'P 1 21/n 1'
_atom_sites_solution_hydrogens geom
_atom_sites_solution_primary direct
_atom_sites_solution_secondary difmap
_audit_creation_method SHELXL-97
_cell_angle_alpha 90.00
_cell_angle_beta 106.59(3)
_cell_angle_gamma 90.00
_cell_formula_units_Z 2
_cell_length_a 10.928(2)
_cell_length_b 15.437(3)
_cell_length_c 11.621(2)
_cell_measurement_reflns_used 4229
_cell_measurement_temperature 295(2)
_cell_measurement_theta_max 27.5
_cell_measurement_theta_min 3.0
_cell_volume 1878.8(7)
_computing_cell_refinement PROCESS-AUTO
_computing_data_collection 'PROCESS-AUTO (Rigaku Corporation, 1998)'
_computing_data_reduction PROCESS-AUTO
_computing_molecular_graphics 'SHELXTL-PLUS (Sheldrick, 1990)'
_computing_publication_material SHELXL97
_computing_structure_refinement 'SHELXL-97 (Sheldrick, 1997)'
_computing_structure_solution 'SHELXS97 (Sheldrick, 1997)'
_diffrn_ambient_temperature 295(2)
_diffrn_measured_fraction_theta_full 0.994
_diffrn_measured_fraction_theta_max 0.983
_diffrn_measurement_device_type 'Rigaku RAXIS-RAPID'
_diffrn_measurement_method '\w scan'
_diffrn_radiation_monochromator graphite
_diffrn_radiation_source 'fine-focus sealed tube'
_diffrn_radiation_type MoK\a
_diffrn_radiation_wavelength 0.71073
_diffrn_reflns_av_R_equivalents 0.0350
_diffrn_reflns_av_sigmaI/netI 0.0286
_diffrn_reflns_limit_h_max 14
_diffrn_reflns_limit_h_min -14
_diffrn_reflns_limit_k_max 20
_diffrn_reflns_limit_k_min -20
_diffrn_reflns_limit_l_max 15
_diffrn_reflns_limit_l_min -15
_diffrn_reflns_number 17661
_diffrn_reflns_theta_full 25.00
_diffrn_reflns_theta_max 27.48
_diffrn_reflns_theta_min 3.03
_diffrn_standards_interval_time 0
_diffrn_standards_number 0
_exptl_absorpt_coefficient_mu 1.320
_exptl_absorpt_correction_T_max 0.761
_exptl_absorpt_correction_T_min 0.721
_exptl_absorpt_correction_type multi-scan
_exptl_absorpt_process_details 'Abscor (Higashi, 1995)'
_exptl_crystal_colour green
_exptl_crystal_density_diffrn 1.370
_exptl_crystal_density_method 'not measured'
_exptl_crystal_description block
_exptl_crystal_F_000 814
_exptl_crystal_size_max 0.25
_exptl_crystal_size_mid 0.24
_exptl_crystal_size_min 0.21
_refine_diff_density_max 1.408
_refine_diff_density_min -0.779
_refine_diff_density_rms 0.111
_refine_ls_extinction_method none
_refine_ls_goodness_of_fit_ref 1.079
_refine_ls_hydrogen_treatment mixed
_refine_ls_matrix_type full
_refine_ls_number_parameters 213
_refine_ls_number_reflns 4229
_refine_ls_number_restraints 0
_refine_ls_restrained_S_all 1.079
_refine_ls_R_factor_all 0.0733
_refine_ls_R_factor_gt 0.0583
_refine_ls_shift/su_max 0.033
_refine_ls_shift/su_mean 0.002
_refine_ls_structure_factor_coef Fsqd
_refine_ls_weighting_details 'calc w=1/[\s^2^(Fo^2^)+(0.1274P)^2^+0.9845P] where P=(Fo^2^+2Fc^2^)/3'
_refine_ls_weighting_scheme calc
_refine_ls_wR_factor_gt 0.1854
_refine_ls_wR_factor_ref 0.1986
_reflns_number_gt 3302
_reflns_number_total 4229
_reflns_threshold_expression >2sigma(I)
_cod_data_source_file 1267-2789.cff
_cod_data_source_block p21n
_cod_depositor_comments
;
 Marking attached hydrogen atoms.

 Antanas Vaitkus,
 2018-02-05

The following automatic conversions were performed:
'_symmetry_cell_setting' value 'Monoclinic' changed to 'monoclinic'
according to '/home/saulius/struct/CIF-dictionaries/cif_core.dic'
dictionary named 'cif_core.dic' version 2.4.1 from 2010-06-29.

Automatic conversion script
Id: cif_fix_enum 1555 2011-01-17 13:19:09Z saulius 

The following automatic conversions were performed:

'_chemical_melting_point' value 'not measured' was changed to '?' -
the value is undefined or not given.

Automatic conversion script
Id: cif_fix_values 1569 2011-02-09 13:29:24Z adriana 
;
_cod_original_sg_symbol_Hall '-P 2yn '
_cod_original_sg_symbol_H-M 'P 21/n '
_cod_database_code 8102572

loop_
_symmetry_equiv_pos_as_xyz
'x, y, z'
'-x+1/2, y+1/2, -z+1/2'
'-x, -y, -z'
'x-1/2, -y-1/2, z-1/2'

loop_
_atom_site_label
_atom_site_type_symbol
_atom_site_fract_x
_atom_site_fract_y
_atom_site_fract_z
_atom_site_U_iso_or_equiv
_atom_site_adp_type
_atom_site_occupancy
_atom_site_symmetry_multiplicity
_atom_site_Wyckoff_symbol
_atom_site_calc_flag
_atom_site_refinement_flags
_atom_site_disorder_assembly
_atom_site_disorder_group
_atom_site_attached_hydrogens
Ni1 Ni 0.76745(4) 0.15292(3) 0.43034(4) 0.0398(2) Uani 1 4 e d . . . 0
C1 C 0.8559(4) 0.3290(3) 0.5186(5) 0.0582(11) Uani 1 4 e d . . . 0
H1A H 0.7991 0.3544 0.4467 0.070 Uiso 1 4 e calc R . . 0
H1B H 0.9272 0.3683 0.5482 0.070 Uiso 1 4 e calc R . . 0
C2 C 0.7851(5) 0.3206(4) 0.6125(5) 0.0694(14) Uani 1 4 e d . . . 0
H2A H 0.7788 0.3774 0.6460 0.083 Uiso 1 4 e calc R . . 0
H2B H 0.8344 0.2840 0.6770 0.083 Uiso 1 4 e calc R . . 0
C3 C 0.6513(4) 0.2827(3) 0.5647(5) 0.0640(12) Uani 1 4 e d . . . 0
H3A H 0.6051 0.2912 0.6238 0.077 Uiso 1 4 e calc R . . 0
H3B H 0.6058 0.3134 0.4923 0.077 Uiso 1 4 e calc R . . 0
C4 C 0.5216(5) 0.1563(4) 0.4883(5) 0.0689(15) Uani 1 4 e d . . . 0
H4A H 0.5228 0.1117 0.4298 0.083 Uiso 1 4 e calc R . . 0
H4B H 0.4681 0.2031 0.4458 0.083 Uiso 1 4 e calc R . . 0
C5 C 0.4600(4) 0.1190(3) 0.5786(4) 0.0493(9) Uani 1 4 e d . . . 0
C6 C 0.5152(4) 0.0523(3) 0.6535(5) 0.0642(13) Uani 1 4 e d . . . 0
H6 H 0.5990 0.0364 0.6598 0.077 Uiso 1 4 e calc R . . 0
C7 C 0.4478(4) 0.0081(3) 0.7201(5) 0.0601(11) Uani 1 4 e d . . . 0
H7 H 0.4876 -0.0364 0.7712 0.072 Uiso 1 4 e calc R . . 0
C8 C 0.3204(4) 0.0296(3) 0.7113(3) 0.0454(9) Uani 1 4 e d . . . 0
C9 C 0.2705(4) 0.0998(3) 0.6421(4) 0.0540(10) Uani 1 4 e d . . . 0
H9 H 0.1887 0.1184 0.6390 0.065 Uiso 1 4 e calc R . . 0
C10 C 0.3384(4) 0.1442(3) 0.5765(5) 0.0562(11) Uani 1 4 e d . . . 0
H10 H 0.3013 0.1917 0.5305 0.067 Uiso 1 4 e calc R . . 0
C11 C 0.2411(5) -0.0243(3) 0.7685(4) 0.0570(11) Uani 1 4 e d . . . 0
H11A H 0.1934 0.0132 0.8071 0.068 Uiso 1 4 e calc R . . 0
H11B H 0.2963 -0.0606 0.8298 0.068 Uiso 1 4 e calc R . . 0
C12 C 0.9314(4) 0.1314(4) 0.2654(4) 0.0570(11) Uani 1 4 e d . . . 0
H12A H 0.8788 0.1715 0.2080 0.068 Uiso 1 4 e calc R . . 0
H12B H 0.9731 0.0930 0.2223 0.068 Uiso 1 4 e calc R . . 0
C13 C 1.0317(4) 0.1816(4) 0.3588(4) 0.0588(11) Uani 1 4 e d . . . 0
H13A H 1.1000 0.1975 0.3248 0.071 Uiso 1 4 e calc R . . 0
H13B H 1.0678 0.1440 0.4269 0.071 Uiso 1 4 e calc R . . 0
C14 C 0.9824(4) 0.2632(3) 0.4035(4) 0.0569(11) Uani 1 4 e d . . . 0
H14A H 1.0546 0.2992 0.4440 0.068 Uiso 1 4 e calc R . . 0
H14B H 0.9314 0.2955 0.3348 0.068 Uiso 1 4 e calc R . . 0
C15 C 0.8274(15) 0.1540(7) 0.8397(11) 0.086(4) Uani 0.50 4 e d P . . 0
H15A H 0.8273 0.2089 0.8785 0.129 Uiso 0.50 4 e calc PR . . 0
H15B H 0.7576 0.1519 0.7675 0.129 Uiso 0.50 4 e calc PR . . 0
H15C H 0.9064 0.1469 0.8202 0.129 Uiso 0.50 4 e calc PR . . 0
Cl1 Cl 0.63340(10) 0.22418(8) 0.26322(10) 0.0605(3) Uani 1 4 e d . . . 0
Cl2 Cl 0.87552(12) 0.05677(8) 0.59449(10) 0.0600(3) Uani 1 4 e d . . . 0
O1 O 0.8169(15) 0.1016(14) 0.9004(9) 0.189(9) Uani 0.50 4 e d P . . 1
O1W O 1.0000 0.0000 1.0000 0.277(8) Uiso 1 2 a d S . . 2
N1 N 0.9038(3) 0.2468(2) 0.4870(3) 0.0434(7) Uani 1 4 e d . . . 0
H1N H 0.960(4) 0.224(3) 0.560(4) 0.032(9) Uiso 1 4 e d . . . 0
N2 N 0.6541(3) 0.1901(3) 0.5379(3) 0.0490(8) Uani 1 4 e d . . . 0
H2N H 0.692(4) 0.162(3) 0.595(4) 0.035(11) Uiso 1 4 e d . . . 0
N3 N 0.8493(4) 0.0798(3) 0.3217(3) 0.0460(8) Uani 1 4 e d . . . 0
H3N H 0.875(7) 0.049(5) 0.359(6) 0.09(3) Uiso 1 4 e d . . . 0

loop_
_atom_site_aniso_label
_atom_site_aniso_U_11
_atom_site_aniso_U_22
_atom_site_aniso_U_33
_atom_site_aniso_U_23
_atom_site_aniso_U_13
_atom_site_aniso_U_12
Ni1 0.0355(3) 0.0435(3) 0.0386(3) 0.00138(19) 0.0078(2) -0.00674(18)
C1 0.051(2) 0.048(2) 0.068(3) -0.006(2) 0.005(2) -0.0109(18)
C2 0.063(3) 0.062(3) 0.079(3) -0.026(3) 0.014(3) -0.009(2)
C3 0.049(2) 0.066(3) 0.077(3) -0.018(3) 0.018(2) -0.003(2)
C4 0.058(3) 0.096(4) 0.054(3) -0.014(2) 0.017(2) -0.030(3)
C5 0.042(2) 0.053(2) 0.054(2) -0.0129(19) 0.0141(18) -0.0110(17)
C6 0.038(2) 0.066(3) 0.092(4) 0.000(3) 0.024(2) -0.0006(19)
C7 0.045(2) 0.059(3) 0.070(3) 0.008(2) 0.007(2) -0.0026(19)
C8 0.0438(19) 0.051(2) 0.0406(18) -0.0097(17) 0.0101(16) -0.0081(17)
C9 0.0388(19) 0.055(3) 0.069(3) -0.006(2) 0.017(2) -0.0053(17)
C10 0.041(2) 0.054(3) 0.070(3) 0.003(2) 0.011(2) -0.0048(17)
C11 0.061(3) 0.068(3) 0.042(2) -0.0100(19) 0.0149(19) -0.019(2)
C12 0.055(2) 0.074(3) 0.046(2) 0.002(2) 0.021(2) -0.013(2)
C13 0.043(2) 0.078(3) 0.058(3) 0.000(2) 0.017(2) -0.019(2)
C14 0.052(2) 0.065(3) 0.052(2) 0.008(2) 0.010(2) -0.021(2)
C15 0.121(11) 0.051(6) 0.060(6) 0.000(5) -0.016(7) -0.029(6)
Cl1 0.0462(6) 0.0705(8) 0.0537(6) 0.0164(5) -0.0035(5) -0.0071(5)
Cl2 0.0789(8) 0.0545(6) 0.0489(6) 0.0102(5) 0.0220(5) 0.0115(5)
O1 0.182(13) 0.31(2) 0.053(5) -0.009(9) 0.003(7) -0.140(15)
N1 0.0362(15) 0.0466(18) 0.0419(16) 0.0023(14) 0.0024(14) -0.0079(13)
N2 0.0417(18) 0.057(2) 0.0480(19) -0.0041(17) 0.0122(16) -0.0076(16)
N3 0.0456(18) 0.054(2) 0.0393(17) -0.0007(16) 0.0132(15) -0.0093(16)

loop_
_atom_type_symbol
_atom_type_description
_atom_type_scat_dispersion_real
_atom_type_scat_dispersion_imag
_atom_type_scat_source
C C 0.0033 0.0016 'International Tables Vol C Tables 4.2.6.8 and 6.1.1.4'
H H 0.0000 0.0000 'International Tables Vol C Tables 4.2.6.8 and 6.1.1.4'
N N 0.0061 0.0033 'International Tables Vol C Tables 4.2.6.8 and 6.1.1.4'
O O 0.0106 0.0060 'International Tables Vol C Tables 4.2.6.8 and 6.1.1.4'
Ni Ni 0.3393 1.1124 'International Tables Vol C Tables 4.2.6.8 and 6.1.1.4'
Cl Cl 0.1484 0.1585 'International Tables Vol C Tables 4.2.6.8 and 6.1.1.4'

loop_
_geom_angle_atom_site_label_1
_geom_angle_atom_site_label_2
_geom_angle_atom_site_label_3
_geom_angle
_geom_angle_site_symmetry_1
_geom_angle_site_symmetry_3
_geom_angle_publ_flag
N1 Ni1 N3 100.37(14) . . ?
N1 Ni1 N2 96.61(14) . . ?
N3 Ni1 N2 161.97(15) . . ?
N1 Ni1 Cl1 99.17(10) . . ?
N3 Ni1 Cl1 91.56(12) . . ?
N2 Ni1 Cl1 91.71(12) . . ?
N1 Ni1 Cl2 91.93(10) . . ?
N3 Ni1 Cl2 87.03(12) . . ?
N2 Ni1 Cl2 86.35(12) . . ?
Cl1 Ni1 Cl2 168.88(5) . . ?
N1 C1 C2 113.7(4) . . ?
N1 C1 H1A 108.8 . . ?
C2 C1 H1A 108.8 . . ?
N1 C1 H1B 108.8 . . ?
C2 C1 H1B 108.8 . . ?
H1A C1 H1B 107.7 . . ?
C1 C2 C3 113.9(4) . . ?
C1 C2 H2A 108.8 . . ?
C3 C2 H2A 108.8 . . ?
C1 C2 H2B 108.8 . . ?
C3 C2 H2B 108.8 . . ?
H2A C2 H2B 107.7 . . ?
N2 C3 C2 112.0(4) . . ?
N2 C3 H3A 109.2 . . ?
C2 C3 H3A 109.2 . . ?
N2 C3 H3B 109.2 . . ?
C2 C3 H3B 109.2 . . ?
H3A C3 H3B 107.9 . . ?
N2 C4 C5 116.1(4) . . ?
N2 C4 H4A 108.3 . . ?
C5 C4 H4A 108.3 . . ?
N2 C4 H4B 108.3 . . ?
C5 C4 H4B 108.3 . . ?
H4A C4 H4B 107.4 . . ?
C6 C5 C10 118.1(4) . . ?
C6 C5 C4 121.6(4) . . ?
C10 C5 C4 119.8(5) . . ?
C5 C6 C7 121.0(4) . . ?
C5 C6 H6 119.5 . . ?
C7 C6 H6 119.5 . . ?
C6 C7 C8 121.0(4) . . ?
C6 C7 H7 119.5 . . ?
C8 C7 H7 119.5 . . ?
C9 C8 C7 116.7(4) . . ?
C9 C8 C11 121.4(4) . . ?
C7 C8 C11 121.8(4) . . ?
C8 C9 C10 122.0(4) . . ?
C8 C9 H9 119.0 . . ?
C10 C9 H9 119.0 . . ?
C5 C10 C9 121.0(4) . . ?
C5 C10 H10 119.5 . . ?
C9 C10 H10 119.5 . . ?
C8 C11 N3 111.1(3) . 3_656 ?
C8 C11 H11A 109.4 . . ?
N3 C11 H11A 109.4 3_656 . ?
C8 C11 H11B 109.4 . . ?
N3 C11 H11B 109.4 3_656 . ?
H11A C11 H11B 108.0 . . ?
N3 C12 C13 111.3(3) . . ?
N3 C12 H12A 109.4 . . ?
C13 C12 H12A 109.4 . . ?
N3 C12 H12B 109.4 . . ?
C13 C12 H12B 109.4 . . ?
H12A C12 H12B 108.0 . . ?
C12 C13 C14 114.4(4) . . ?
C12 C13 H13A 108.7 . . ?
C14 C13 H13A 108.7 . . ?
C12 C13 H13B 108.7 . . ?
C14 C13 H13B 108.7 . . ?
H13A C13 H13B 107.6 . . ?
N1 C14 C13 114.1(4) . . ?
N1 C14 H14A 108.7 . . ?
C13 C14 H14A 108.7 . . ?
N1 C14 H14B 108.7 . . ?
C13 C14 H14B 108.7 . . ?
H14A C14 H14B 107.6 . . ?
O1 C15 H15A 109.5 . . ?
O1 C15 H15B 109.5 . . ?
H15A C15 H15B 109.5 . . ?
O1 C15 H15C 109.5 . . ?
H15A C15 H15C 109.5 . . ?
H15B C15 H15C 109.5 . . ?
C1 N1 C14 109.3(4) . . ?
C1 N1 Ni1 114.5(3) . . ?
C14 N1 Ni1 114.4(3) . . ?
C1 N1 H1N 106(2) . . ?
C14 N1 H1N 107(2) . . ?
Ni1 N1 H1N 104(2) . . ?
C3 N2 C4 110.3(4) . . ?
C3 N2 Ni1 116.7(3) . . ?
C4 N2 Ni1 110.5(3) . . ?
C3 N2 H2N 113(3) . . ?
C4 N2 H2N 110(3) . . ?
Ni1 N2 H2N 95(3) . . ?
C12 N3 C11 111.2(3) . 3_656 ?
C12 N3 Ni1 113.3(3) . . ?
C11 N3 Ni1 115.2(3) 3_656 . ?
C12 N3 H3N 119(6) . . ?
C11 N3 H3N 97(7) 3_656 . ?
Ni1 N3 H3N 100(6) . . ?

loop_
_geom_bond_atom_site_label_1
_geom_bond_atom_site_label_2
_geom_bond_distance
_geom_bond_site_symmetry_2
_geom_bond_publ_flag
Ni1 N1 2.048(3) . ?
Ni1 N3 2.076(4) . ?
Ni1 N2 2.077(3) . ?
Ni1 Cl1 2.3458(13) . ?
Ni1 Cl2 2.4393(13) . ?
C1 N1 1.459(6) . ?
C1 C2 1.512(8) . ?
C1 H1A 0.9700 . ?
C1 H1B 0.9700 . ?
C2 C3 1.525(7) . ?
C2 H2A 0.9700 . ?
C2 H2B 0.9700 . ?
C3 N2 1.465(6) . ?
C3 H3A 0.9700 . ?
C3 H3B 0.9700 . ?
C4 N2 1.491(6) . ?
C4 C5 1.514(6) . ?
C4 H4A 0.9700 . ?
C4 H4B 0.9700 . ?
C5 C6 1.371(7) . ?
C5 C10 1.379(6) . ?
C6 C7 1.391(7) . ?
C6 H6 0.9300 . ?
C7 C8 1.407(6) . ?
C7 H7 0.9300 . ?
C8 C9 1.367(6) . ?
C8 C11 1.487(6) . ?
C9 C10 1.387(6) . ?
C9 H9 0.9300 . ?
C10 H10 0.9300 . ?
C11 N3 1.490(6) 3_656 ?
C11 H11A 0.9700 . ?
C11 H11B 0.9700 . ?
C12 N3 1.485(5) . ?
C12 C13 1.517(6) . ?
C12 H12A 0.9700 . ?
C12 H12B 0.9700 . ?
C13 C14 1.519(7) . ?
C13 H13A 0.9700 . ?
C13 H13B 0.9700 . ?
C14 N1 1.490(5) . ?
C14 H14A 0.9700 . ?
C14 H14B 0.9700 . ?
C15 O1 1.101(17) . ?
C15 H15A 0.9600 . ?
C15 H15B 0.9600 . ?
C15 H15C 0.9600 . ?
N1 H1N 0.96(4) . ?
N2 H2N 0.80(4) . ?
N3 C11 1.490(6) 3_656 ?
N3 H3N 0.65(7) . ?

loop_
_geom_torsion_atom_site_label_1
_geom_torsion_atom_site_label_2
_geom_torsion_atom_site_label_3
_geom_torsion_atom_site_label_4
_geom_torsion
_geom_torsion_site_symmetry_1
_geom_torsion_site_symmetry_2
_geom_torsion_site_symmetry_3
_geom_torsion_site_symmetry_4
_geom_torsion_publ_flag
N1 C1 C2 C3 -75.4(6) . . . . ?
C1 C2 C3 N2 71.6(6) . . . . ?
N2 C4 C5 C6 -57.1(7) . . . . ?
N2 C4 C5 C10 131.2(5) . . . . ?
C10 C5 C6 C7 3.7(7) . . . . ?
C4 C5 C6 C7 -168.1(5) . . . . ?
C5 C6 C7 C8 1.0(8) . . . . ?
C6 C7 C8 C9 -5.1(7) . . . . ?
C6 C7 C8 C11 171.5(4) . . . . ?
C7 C8 C9 C10 4.6(6) . . . . ?
C11 C8 C9 C10 -172.0(4) . . . . ?
C6 C5 C10 C9 -4.2(7) . . . . ?
C4 C5 C10 C9 167.8(4) . . . . ?
C8 C9 C10 C5 0.0(7) . . . . ?
C9 C8 C11 N3 74.1(5) . . . 3_656 ?
C7 C8 C11 N3 -102.3(5) . . . 3_656 ?
N3 C12 C13 C14 -78.2(5) . . . . ?
C12 C13 C14 N1 74.5(5) . . . . ?
C2 C1 N1 C14 -174.5(4) . . . . ?
C2 C1 N1 Ni1 55.6(5) . . . . ?
C13 C14 N1 C1 -176.8(4) . . . . ?
C13 C14 N1 Ni1 -46.9(4) . . . . ?
N3 Ni1 N1 C1 153.2(3) . . . . ?
N2 Ni1 N1 C1 -32.9(3) . . . . ?
Cl1 Ni1 N1 C1 59.9(3) . . . . ?
Cl2 Ni1 N1 C1 -119.4(3) . . . . ?
N3 Ni1 N1 C14 25.9(3) . . . . ?
N2 Ni1 N1 C14 -160.2(3) . . . . ?
Cl1 Ni1 N1 C14 -67.4(3) . . . . ?
Cl2 Ni1 N1 C14 113.2(3) . . . . ?
C2 C3 N2 C4 -178.4(4) . . . . ?
C2 C3 N2 Ni1 -51.2(6) . . . . ?
C5 C4 N2 C3 -92.1(6) . . . . ?
C5 C4 N2 Ni1 137.3(4) . . . . ?
N1 Ni1 N2 C3 31.9(4) . . . . ?
N3 Ni1 N2 C3 -167.9(5) . . . . ?
Cl1 Ni1 N2 C3 -67.5(3) . . . . ?
Cl2 Ni1 N2 C3 123.4(3) . . . . ?
N1 Ni1 N2 C4 159.0(3) . . . . ?
N3 Ni1 N2 C4 -40.8(7) . . . . ?
Cl1 Ni1 N2 C4 59.6(3) . . . . ?
Cl2 Ni1 N2 C4 -109.5(3) . . . . ?
C13 C12 N3 C11 -174.7(4) . . . 3_656 ?
C13 C12 N3 Ni1 53.6(5) . . . . ?
N1 Ni1 N3 C12 -29.6(3) . . . . ?
N2 Ni1 N3 C12 170.4(4) . . . . ?
Cl1 Ni1 N3 C12 70.0(3) . . . . ?
Cl2 Ni1 N3 C12 -121.1(3) . . . . ?
N1 Ni1 N3 C11 -159.3(3) . . . 3_656 ?
N2 Ni1 N3 C11 40.7(7) . . . 3_656 ?
Cl1 Ni1 N3 C11 -59.7(3) . . . 3_656 ?
Cl2 Ni1 N3 C11 109.3(3) . . . 3_656 ?
